data_4032592
loop_
_publ_author_name
'Chan, Chieh-Kai'
'Hsueh, Nai-Chen'
'Tsai, Yu-Lin'
'Chang, Meng-Yang'

_publ_section_title
;
 Bi(OTf)3-Mediated Intramolecular Olefinic Cyclization: Synthesis of
 Substituted Aryl-Dihydronaphthalenes and Indenes.
;
_journal_issue 13
_journal_name_full 'The Journal of organic chemistry'
_journal_page_first 7077
_journal_page_last 7084
_journal_paper_doi 10.1021/acs.joc.7b01278
_journal_volume 82
_journal_year 2017
_chemical_absolute_configuration rm
_chemical_formula_sum 'C21 H24 O3'
_chemical_formula_weight 324.40
_space_group_crystal_system monoclinic
_space_group_IT_number 4
_space_group_name_Hall 'P 2yb'
_space_group_name_H-M_alt 'P 1 21 1'
_symmetry_space_group_name_Hall 'P 2yb'
_symmetry_space_group_name_H-M 'P 1 21 1'
_atom_sites_solution_hydrogens geom
_audit_creation_method SHELXL-2014/6
_cell_angle_alpha 90
_cell_angle_beta 94.674(9)
_cell_angle_gamma 90
_cell_formula_units_Z 2
_cell_length_a 5.4384(9)
_cell_length_b 7.1721(12)
_cell_length_c 22.371(3)
_cell_measurement_reflns_used 2562
_cell_measurement_temperature 100(2)
_cell_measurement_theta_max 26.2124
_cell_measurement_theta_min 2.7406
_cell_volume 869.7(2)
_computing_cell_refinement 'SAINT V8.34A (Bruker AXS Inc., 2013)'
_computing_data_collection 'Bruker APEX2'
_computing_data_reduction 'SAINT V8.34A (Bruker AXS Inc., 2013)'
_computing_molecular_graphics 'Bruker SHELXTL'
_computing_publication_material 'Bruker SHELXTL'
_computing_structure_refinement 'SHELXL-2014/6 (Sheldrick, 2014)'
_diffrn_ambient_temperature 100(2)
_diffrn_detector_area_resol_mean 8.3333
_diffrn_measured_fraction_theta_full 0.978
_diffrn_measured_fraction_theta_max 0.955
_diffrn_measurement_device_type 'Bruker APEX-II CCD'
_diffrn_measurement_method '\f and \w scans'
_diffrn_radiation_type MoK\a
_diffrn_radiation_wavelength 0.71073
_diffrn_reflns_av_R_equivalents 0.0415
_diffrn_reflns_av_unetI/netI 0.0541
_diffrn_reflns_Laue_measured_fraction_full 0.978
_diffrn_reflns_Laue_measured_fraction_max 0.955
_diffrn_reflns_limit_h_max 5
_diffrn_reflns_limit_h_min -6
_diffrn_reflns_limit_k_max 8
_diffrn_reflns_limit_k_min -8
_diffrn_reflns_limit_l_max 27
_diffrn_reflns_limit_l_min -27
_diffrn_reflns_number 6259
_diffrn_reflns_point_group_measured_fraction_full 0.984
_diffrn_reflns_point_group_measured_fraction_max 0.959
_diffrn_reflns_theta_full 25.242
_diffrn_reflns_theta_max 26.579
_diffrn_reflns_theta_min 0.913
_exptl_absorpt_coefficient_mu 0.081
_exptl_absorpt_correction_T_max 0.9484
_exptl_absorpt_correction_T_min 0.7537
_exptl_absorpt_correction_type multi-scan
_exptl_absorpt_process_details 'SADABS V2014/4 (Bruker AXS Inc.)'
_exptl_crystal_colour Colorless
_exptl_crystal_density_diffrn 1.239
_exptl_crystal_density_meas ?
_exptl_crystal_density_method 'not measured'
_exptl_crystal_description Tabullar
_exptl_crystal_F_000 348
_exptl_crystal_size_max 0.20
_exptl_crystal_size_mid 0.12
_exptl_crystal_size_min 0.05
_refine_diff_density_max 0.283
_refine_diff_density_min -0.238
_refine_diff_density_rms 0.064
_refine_ls_abs_structure_details
;
 Refined as an inversion twin.
;
_refine_ls_abs_structure_Flack 1(2)
_refine_ls_extinction_method none
_refine_ls_goodness_of_fit_ref 1.130
_refine_ls_hydrogen_treatment constr
_refine_ls_matrix_type full
_refine_ls_number_parameters 253
_refine_ls_number_reflns 3010
_refine_ls_number_restraints 82
_refine_ls_restrained_S_all 1.121
_refine_ls_R_factor_all 0.0554
_refine_ls_R_factor_gt 0.0469
_refine_ls_shift/su_max 0.000
_refine_ls_shift/su_mean 0.000
_refine_ls_structure_factor_coef Fsqd
_refine_ls_weighting_details 'w=1/[\s^2^(Fo^2^)+(0.0862P)^2^] where P=(Fo^2^+2Fc^2^)/3'
_refine_ls_weighting_scheme calc
_refine_ls_wR_factor_gt 0.1252
_refine_ls_wR_factor_ref 0.1431
_reflns_Friedel_coverage 0.856
_reflns_Friedel_fraction_full 0.990
_reflns_Friedel_fraction_max 0.965
_reflns_number_gt 2648
_reflns_number_total 3010
_reflns_threshold_expression 'I > 2\s(I)'
_cod_data_source_file jo7b01278_si_002.cif
_cod_data_source_block 160910lt_0m_compound_6h
_cod_depositor_comments
;
The following automatic conversions were performed:

'_exptl_crystal_density_meas' value 'not measured' was changed to '?'
- the value is perceived as not measured.

Automatic conversion script
Id: cif_fix_values 4973 2017-02-22 13:04:09Z antanas 

 Adding full bibliography for 4032587--4032592.cif.
;
_cod_database_code 4032592
_shelx_space_group_comment
;
The symmetry employed for this shelxl refinement is uniquely defined
by the following loop, which should always be used as a source of
symmetry information in preference to the above space-group names.
They are only intended as comments.
;
_shelxl_version_number 2014/6

loop_
_space_group_symop_operation_xyz
'x, y, z'
'-x, y+1/2, -z'

loop_
_atom_site_label
_atom_site_type_symbol
_atom_site_fract_x
_atom_site_fract_y
_atom_site_fract_z
_atom_site_U_iso_or_equiv
_atom_site_adp_type
_atom_site_occupancy
_atom_site_site_symmetry_order
_atom_site_calc_flag
_atom_site_refinement_flags_posn
_atom_site_refinement_flags_adp
_atom_site_refinement_flags_occupancy
_atom_site_disorder_assembly
_atom_site_disorder_group
O1 O 1.2487(5) 0.5994(3) 1.05263(9) 0.0221(6) Uani 1 1 d . . . . .
O2 O 0.4425(5) 0.6808(4) 0.62875(10) 0.0358(7) Uani 1 1 d . . . . .
O3 O 0.6743(5) 0.3460(4) 0.63700(9) 0.0268(6) Uani 1 1 d . . . . .
C1 C 1.0535(7) 0.5185(5) 1.08318(13) 0.0255(8) Uani 1 1 d . . . . .
H1 H 0.8967 0.5774 1.0692 0.038 Uiso 1 1 calc R U . . .
H4 H 1.0857 0.5384 1.1264 0.038 Uiso 1 1 calc R U . . .
H5 H 1.0446 0.3845 1.0748 0.038 Uiso 1 1 calc R U . . .
C2 C 1.2333(6) 0.5844(4) 0.99098(12) 0.0183(7) Uani 1 1 d . . . . .
C3 C 1.4210(7) 0.6658(5) 0.96222(13) 0.0216(8) Uani 1 1 d . . . . .
H8 H 1.5497 0.7304 0.9848 0.026 Uiso 1 1 calc R U . . .
C4 C 1.4223(7) 0.6536(5) 0.90044(13) 0.0228(8) Uani 1 1 d . . . . .
H9 H 1.5534 0.7088 0.8811 0.027 Uiso 1 1 calc R U . . .
C5 C 1.2340(7) 0.5612(4) 0.86626(13) 0.0194(7) Uani 1 1 d . . . . .
C6 C 1.2431(7) 0.5360(5) 0.79899(13) 0.0218(8) Uani 1 1 d . . . . .
H10 H 1.3914 0.6038 0.7866 0.026 Uiso 1 1 calc R U . . .
C7 C 1.0203(7) 0.6039(5) 0.75964(13) 0.0230(8) Uani 1 1 d . . . . .
C8 C 0.9427(7) 0.4597(5) 0.72011(13) 0.0202(8) Uani 1 1 d . . . . .
C9 C 0.7496(7) 0.4889(5) 0.67594(13) 0.0237(8) Uani 1 1 d . . . . .
C10 C 0.6330(7) 0.6617(5) 0.67311(13) 0.0251(8) Uani 1 1 d . . . . .
C11 C 0.2928(8) 0.8418(7) 0.63030(17) 0.0395(10) Uani 1 1 d . . . . .
H3 H 0.2157 0.8459 0.6684 0.059 Uiso 1 1 calc R U . . .
H17 H 0.1643 0.8378 0.5970 0.059 Uiso 1 1 calc R U . . .
H2 H 0.3947 0.9533 0.6266 0.059 Uiso 1 1 calc R U . . .
C13 C 1.0374(7) 0.4942(5) 0.95803(13) 0.0186(7) Uani 1 1 d . . . . .
H7 H 0.9051 0.4413 0.9775 0.022 Uiso 1 1 calc R U . . .
C14 C 1.0426(6) 0.4845(5) 0.89582(13) 0.0201(7) Uani 1 1 d . . . . .
H6 H 0.9113 0.4236 0.8730 0.024 Uiso 1 1 calc R U . . .
C15 C 1.2630(7) 0.3317(5) 0.77932(13) 0.0230(8) Uani 1 1 d . . . . .
C16 C 1.0921(7) 0.2945(5) 0.73433(13) 0.0228(8) Uani 1 1 d . . . . .
H11 H 1.0715 0.1776 0.7146 0.027 Uiso 1 1 calc R U . . .
C17 C 1.4569(7) 0.2051(5) 0.80765(14) 0.0278(8) Uani 1 1 d . . . . .
H13 H 1.4206 0.0763 0.7952 0.042 Uiso 1 1 calc R U . . .
H12 H 1.4590 0.2142 0.8514 0.042 Uiso 1 1 calc R U . . .
H14 H 1.6184 0.2415 0.7950 0.042 Uiso 1 1 calc R U . . .
C18 C 0.9041(8) 0.7736(5) 0.75662(13) 0.0242(8) Uani 1 1 d . . . . .
H16 H 0.9570 0.8703 0.7837 0.029 Uiso 1 1 calc R U . . .
C19 C 0.7064(8) 0.8038(5) 0.71325(14) 0.0285(9) Uani 1 1 d . . . . .
H15 H 0.6231 0.9204 0.7113 0.034 Uiso 1 1 calc R U . . .
C12 C 0.7434(17) 0.3686(11) 0.5757(3) 0.0343(19) Uani 0.585(7) 1 d D U P A 1
H12A H 0.7126 0.5003 0.5625 0.041 Uiso 0.585(7) 1 calc R U P A 1
C20 C 1.0160(17) 0.3234(13) 0.5740(3) 0.044(2) Uani 0.585(7) 1 d D U P A 1
H20A H 1.1130 0.4022 0.6029 0.067 Uiso 0.585(7) 1 calc R U P A 1
H20B H 1.0663 0.3468 0.5336 0.067 Uiso 0.585(7) 1 calc R U P A 1
H20C H 1.0442 0.1919 0.5844 0.067 Uiso 0.585(7) 1 calc R U P A 1
C21 C 0.5772(18) 0.2409(14) 0.5383(3) 0.055(3) Uani 0.585(7) 1 d D U P A 1
H21A H 0.6077 0.1119 0.5513 0.082 Uiso 0.585(7) 1 calc R U P A 1
H21B H 0.6101 0.2536 0.4961 0.082 Uiso 0.585(7) 1 calc R U P A 1
H21C H 0.4049 0.2736 0.5431 0.082 Uiso 0.585(7) 1 calc R U P A 1
C12' C 0.853(3) 0.3189(15) 0.5907(4) 0.029(2) Uani 0.415(7) 1 d D U P A 2
H12' H 1.0233 0.3074 0.6108 0.035 Uiso 0.415(7) 1 calc R U P A 2
C20' C 0.845(2) 0.4792(15) 0.5471(4) 0.043(3) Uani 0.415(7) 1 d D U P A 2
H20D H 0.6788 0.4903 0.5271 0.065 Uiso 0.415(7) 1 calc R U P A 2
H20E H 0.9634 0.4567 0.5171 0.065 Uiso 0.415(7) 1 calc R U P A 2
H20F H 0.8887 0.5949 0.5687 0.065 Uiso 0.415(7) 1 calc R U P A 2
C21' C 0.778(2) 0.1351(14) 0.5607(4) 0.042(3) Uani 0.415(7) 1 d D U P A 2
H21D H 0.7625 0.0395 0.5914 0.063 Uiso 0.415(7) 1 calc R U P A 2
H21E H 0.9048 0.0970 0.5343 0.063 Uiso 0.415(7) 1 calc R U P A 2
H21F H 0.6201 0.1503 0.5370 0.063 Uiso 0.415(7) 1 calc R U P A 2

loop_
_atom_site_aniso_label
_atom_site_aniso_U_11
_atom_site_aniso_U_22
_atom_site_aniso_U_33
_atom_site_aniso_U_23
_atom_site_aniso_U_13
_atom_site_aniso_U_12
O1 0.0343(15) 0.0136(12) 0.0178(10) 0.0001(9) -0.0008(9) -0.0024(11)
O2 0.0435(17) 0.0352(16) 0.0276(12) 0.0040(11) -0.0042(11) 0.0139(14)
O3 0.0388(17) 0.0210(13) 0.0202(11) -0.0031(9) 0.0006(10) -0.0011(12)
C1 0.040(2) 0.0175(18) 0.0186(14) 0.0009(13) 0.0019(14) -0.0034(17)
C2 0.029(2) 0.0074(15) 0.0181(14) 0.0005(12) -0.0006(12) 0.0048(15)
C3 0.0245(19) 0.0143(17) 0.0252(15) -0.0017(12) -0.0021(13) -0.0005(15)
C4 0.029(2) 0.0157(17) 0.0246(15) 0.0009(13) 0.0049(13) 0.0013(16)
C5 0.026(2) 0.0105(16) 0.0220(15) -0.0005(12) 0.0034(13) 0.0022(15)
C6 0.030(2) 0.0168(18) 0.0190(14) 0.0000(12) 0.0042(13) 0.0007(15)
C7 0.035(2) 0.0176(18) 0.0171(14) 0.0012(13) 0.0057(13) -0.0020(17)
C8 0.027(2) 0.0164(17) 0.0174(14) 0.0014(12) 0.0062(12) 0.0017(15)
C9 0.034(2) 0.0197(18) 0.0174(14) 0.0004(13) 0.0021(13) -0.0014(17)
C10 0.028(2) 0.027(2) 0.0207(15) 0.0040(14) 0.0044(13) 0.0049(17)
C11 0.040(3) 0.041(3) 0.039(2) 0.0131(18) 0.0083(17) 0.016(2)
C13 0.0258(19) 0.0087(15) 0.0215(15) 0.0023(12) 0.0035(12) 0.0003(14)
C14 0.024(2) 0.0139(17) 0.0220(15) -0.0010(12) -0.0020(12) -0.0002(15)
C15 0.033(2) 0.0182(17) 0.0182(14) 0.0005(13) 0.0065(13) -0.0002(16)
C16 0.035(2) 0.0148(17) 0.0192(14) -0.0002(12) 0.0047(13) 0.0019(15)
C17 0.034(2) 0.0216(19) 0.0278(16) -0.0019(14) 0.0011(14) 0.0060(17)
C18 0.039(2) 0.0154(17) 0.0191(14) -0.0002(13) 0.0077(13) 0.0011(16)
C19 0.044(3) 0.0186(19) 0.0246(15) 0.0039(14) 0.0100(15) 0.0100(17)
C12 0.057(5) 0.029(4) 0.017(3) 0.000(3) -0.001(3) 0.000(4)
C20 0.062(5) 0.042(4) 0.031(3) -0.005(3) 0.013(3) 0.000(4)
C21 0.071(6) 0.068(6) 0.025(3) -0.011(4) 0.004(3) -0.017(5)
C12' 0.043(7) 0.027(5) 0.018(4) -0.004(4) -0.002(4) -0.005(5)
C20' 0.071(7) 0.031(5) 0.029(4) 0.003(4) 0.008(4) 0.005(5)
C21' 0.063(7) 0.026(5) 0.037(5) -0.012(4) 0.009(4) 0.007(5)

loop_
_atom_type_symbol
_atom_type_description
_atom_type_scat_dispersion_real
_atom_type_scat_dispersion_imag
_atom_type_scat_source
C C 0.0033 0.0016 'International Tables Vol C Tables 4.2.6.8 and 6.1.1.4'
H H 0.0000 0.0000 'International Tables Vol C Tables 4.2.6.8 and 6.1.1.4'
O O 0.0106 0.0060 'International Tables Vol C Tables 4.2.6.8 and 6.1.1.4'

loop_
_geom_angle_atom_site_label_1
_geom_angle_atom_site_label_2
_geom_angle_atom_site_label_3
_geom_angle
C2 O1 C1 117.3(2)
C10 O2 C11 117.5(3)
C9 O3 C12 115.0(4)
C9 O3 C12' 111.0(5)
O1 C1 H1 109.5
O1 C1 H4 109.5
H1 C1 H4 109.5
O1 C1 H5 109.5
H1 C1 H5 109.5
H4 C1 H5 109.5
O1 C2 C3 116.5(3)
O1 C2 C13 122.9(3)
C3 C2 C13 120.6(3)
C2 C3 C4 120.1(3)
C2 C3 H8 119.9
C4 C3 H8 119.9
C3 C4 C5 120.9(3)
C3 C4 H9 119.5
C5 C4 H9 119.5
C14 C5 C4 118.1(3)
C14 C5 C6 120.6(3)
C4 C5 C6 121.2(3)
C7 C6 C5 116.5(3)
C7 C6 C15 102.2(3)
C5 C6 C15 114.0(3)
C7 C6 H10 107.9
C5 C6 H10 107.9
C15 C6 H10 107.9
C18 C7 C8 120.7(3)
C18 C7 C6 131.0(3)
C8 C7 C6 108.3(3)
C9 C8 C7 120.3(3)
C9 C8 C16 130.5(3)
C7 C8 C16 109.1(3)
O3 C9 C10 121.4(3)
O3 C9 C8 120.0(3)
C10 C9 C8 118.6(3)
O2 C10 C9 115.7(3)
O2 C10 C19 123.3(3)
C9 C10 C19 121.1(3)
O2 C11 H3 109.5
O2 C11 H17 109.5
H3 C11 H17 109.5
O2 C11 H2 109.5
H3 C11 H2 109.5
H17 C11 H2 109.5
C14 C13 C2 118.1(3)
C14 C13 H7 121.0
C2 C13 H7 121.0
C5 C14 C13 122.1(3)
C5 C14 H6 119.0
C13 C14 H6 119.0
C16 C15 C17 128.3(3)
C16 C15 C6 110.1(3)
C17 C15 C6 121.5(3)
C15 C16 C8 110.0(3)
C15 C16 H11 125.0
C8 C16 H11 125.0
C15 C17 H13 109.5
C15 C17 H12 109.5
H13 C17 H12 109.5
C15 C17 H14 109.5
H13 C17 H14 109.5
H12 C17 H14 109.5
C7 C18 C19 119.7(3)
C7 C18 H16 120.2
C19 C18 H16 120.2
C10 C19 C18 119.6(3)
C10 C19 H15 120.2
C18 C19 H15 120.2
O3 C12 C21 105.5(6)
O3 C12 C20 109.1(6)
C21 C12 C20 113.7(7)
O3 C12 H12A 109.5
C21 C12 H12A 109.5
C20 C12 H12A 109.5
C12 C20 H20A 109.5
C12 C20 H20B 109.5
H20A C20 H20B 109.5
C12 C20 H20C 109.5
H20A C20 H20C 109.5
H20B C20 H20C 109.5
C12 C21 H21A 109.5
C12 C21 H21B 109.5
H21A C21 H21B 109.5
C12 C21 H21C 109.5
H21A C21 H21C 109.5
H21B C21 H21C 109.5
O3 C12' C20' 111.5(10)
O3 C12' C21' 104.8(9)
C20' C12' C21' 112.6(8)
O3 C12' H12' 109.3
C20' C12' H12' 109.3
C21' C12' H12' 109.3
C12' C20' H20D 109.5
C12' C20' H20E 109.5
H20D C20' H20E 109.5
C12' C20' H20F 109.5
H20D C20' H20F 109.5
H20E C20' H20F 109.5
C12' C21' H21D 109.5
C12' C21' H21E 109.5
H21D C21' H21E 109.5
C12' C21' H21F 109.5
H21D C21' H21F 109.5
H21E C21' H21F 109.5

loop_
_geom_bond_atom_site_label_1
_geom_bond_atom_site_label_2
_geom_bond_distance
O1 C2 1.379(3)
O1 C1 1.431(4)
O2 C10 1.382(4)
O2 C11 1.415(5)
O3 C9 1.385(4)
O3 C12 1.460(7)
O3 C12' 1.490(13)
C1 H1 0.9800
C1 H4 0.9800
C1 H5 0.9800
C2 C3 1.380(5)
C2 C13 1.403(4)
C3 C4 1.386(4)
C3 H8 0.9500
C4 C5 1.395(5)
C4 H9 0.9500
C5 C14 1.391(5)
C5 C6 1.520(4)
C6 C7 1.519(5)
C6 C15 1.536(5)
C6 H10 1.0000
C7 C18 1.371(5)
C7 C8 1.403(5)
C8 C9 1.398(5)
C8 C16 1.457(5)
C9 C10 1.391(5)
C10 C19 1.395(5)
C11 H3 0.9800
C11 H17 0.9800
C11 H2 0.9800
C13 C14 1.396(4)
C13 H7 0.9500
C14 H6 0.9500
C15 C16 1.340(5)
C15 C17 1.493(5)
C16 H11 0.9500
C17 H13 0.9800
C17 H12 0.9800
C17 H14 0.9800
C18 C19 1.405(5)
C18 H16 0.9500
C19 H15 0.9500
C12 C21 1.494(10)
C12 C20 1.521(11)
C12 H12A 1.0000
C20 H20A 0.9800
C20 H20B 0.9800
C20 H20C 0.9800
C21 H21A 0.9800
C21 H21B 0.9800
C21 H21C 0.9800
C12' C20' 1.506(12)
C12' C21' 1.519(12)
C12' H12' 1.0000
C20' H20D 0.9800
C20' H20E 0.9800
C20' H20F 0.9800
C21' H21D 0.9800
C21' H21E 0.9800
C21' H21F 0.9800
